data_1574976
loop_
_publ_author_name
'Ghosh, Moushakhi'
'Gaurav, Kumar'
'Panwaria, Prakash'
'Panday, Rishukumar'
'Tothadi, Srinu'
'Khan, Shabana'

_publ_section_title
;
 Driving diverse bond functionalisation with <i>N</i>-heterocyclic
 silylene-coinage metal-aryl complexes.
;
_journal_issue 32
_journal_name_full 'Chemical science'
_journal_page_first 14518
_journal_page_last 14533
_journal_paper_doi 10.1039/d5sc00879d
_journal_volume 16
_journal_year 2025
_chemical_formula_moiety 'C33 H51 Cu N3 P Si3'
_chemical_formula_sum 'C33 H51 Cu N3 P Si3'
_chemical_formula_weight 668.54
_space_group_crystal_system monoclinic
_space_group_IT_number 14
_space_group_name_Hall '-P 2ybc'
_space_group_name_H-M_alt 'P 1 21/c 1'
_atom_sites_solution_hydrogens geom
_audit_creation_date 2025-01-15
_audit_creation_method
;
Olex2 1.3
(compiled 2020.11.12 svn.r5f609507 for OlexSys, GUI svn.r6408)
;
_audit_update_record
;
2025-01-23 deposited with the CCDC.	2025-06-30 downloaded from the CCDC.
;
_cell_angle_alpha 90
_cell_angle_beta 102.797(5)
_cell_angle_gamma 90
_cell_formula_units_Z 4
_cell_length_a 10.4856(16)
_cell_length_b 26.848(5)
_cell_length_c 13.129(2)
_cell_measurement_reflns_used 9817
_cell_measurement_temperature 100
_cell_measurement_theta_max 28.33
_cell_measurement_theta_min 2.20
_cell_volume 3604.2(10)
_computing_molecular_graphics 'Olex2 1.3 (Dolomanov et al., 2009)'
_computing_publication_material 'Olex2 1.3 (Dolomanov et al., 2009)'
_computing_structure_refinement 'ShelXL (Sheldrick, 2015)'
_computing_structure_solution 'SHELXT 2014/5 (Sheldrick, 2014)'
_diffrn_ambient_temperature 100
_diffrn_measured_fraction_theta_full 0.999
_diffrn_measured_fraction_theta_max 0.996
_diffrn_measurement_device_type 'Bruker APEX-II CCD'
_diffrn_measurement_method '\f and \w scans'
_diffrn_radiation_type MoK\a
_diffrn_radiation_wavelength 0.71073
_diffrn_reflns_av_R_equivalents 0.0522
_diffrn_reflns_av_unetI/netI 0.0280
_diffrn_reflns_Laue_measured_fraction_full 0.999
_diffrn_reflns_Laue_measured_fraction_max 0.996
_diffrn_reflns_limit_h_max 11
_diffrn_reflns_limit_h_min -14
_diffrn_reflns_limit_k_max 35
_diffrn_reflns_limit_k_min -35
_diffrn_reflns_limit_l_max 17
_diffrn_reflns_limit_l_min -17
_diffrn_reflns_number 85099
_diffrn_reflns_point_group_measured_fraction_full 0.999
_diffrn_reflns_point_group_measured_fraction_max 0.996
_diffrn_reflns_theta_full 25.242
_diffrn_reflns_theta_max 28.379
_diffrn_reflns_theta_min 2.131
_diffrn_standards_number 0
_exptl_absorpt_coefficient_mu 0.776
_exptl_absorpt_correction_T_max 0.7457
_exptl_absorpt_correction_T_min 0.5985
_exptl_absorpt_correction_type multi-scan
_exptl_absorpt_process_details
'SADABS-2016/2 (Bruker,2016/2) was used for absorption correction. wR2(int) was 0.1412 before and 0.0942 after correction. The Ratio of minimum to maximum transmission is 0.8026. The \l/2 correction factor is Not present.'
_exptl_crystal_colour orange
_exptl_crystal_colour_primary orange
_exptl_crystal_density_diffrn 1.232
_exptl_crystal_description block
_exptl_crystal_F_000 1424
_exptl_crystal_size_max 0.13
_exptl_crystal_size_mid 0.07
_exptl_crystal_size_min 0.04
_refine_diff_density_max 0.651
_refine_diff_density_min -0.728
_refine_diff_density_rms 0.094
_refine_ls_extinction_method none
_refine_ls_goodness_of_fit_ref 1.178
_refine_ls_hydrogen_treatment constr
_refine_ls_matrix_type full
_refine_ls_number_parameters 382
_refine_ls_number_reflns 8989
_refine_ls_number_restraints 0
_refine_ls_restrained_S_all 1.178
_refine_ls_R_factor_all 0.0611
_refine_ls_R_factor_gt 0.0483
_refine_ls_shift/su_max 0.001
_refine_ls_shift/su_mean 0.000
_refine_ls_structure_factor_coef Fsqd
_refine_ls_weighting_details 'w=1/[\s^2^(Fo^2^)+(0.0334P)^2^+7.4420P] where P=(Fo^2^+2Fc^2^)/3'
_refine_ls_weighting_scheme calc
_refine_ls_wR_factor_gt 0.1130
_refine_ls_wR_factor_ref 0.1213
_reflns_Friedel_coverage 0.000
_reflns_number_gt 7687
_reflns_number_total 8989
_reflns_threshold_expression 'I > 2\s(I)'
_cod_data_source_file d5sc00879d2.cif
_cod_data_source_block mo_mg_snt_cu_pph2_solve_0m_a
_cod_depositor_comments 'Adding full bibliography for 1574965--1574988.cif.'
_cod_original_cell_volume 3604.1(11)
_cod_database_code 1574976
_shelx_shelxl_version_number 2018/3
_shelx_space_group_comment
;
The symmetry employed for this shelxl refinement is uniquely defined
by the following loop, which should always be used as a source of
symmetry information in preference to the above space-group names.
They are only intended as comments.
;
_shelx_estimated_absorpt_t_max 0.970
_shelx_estimated_absorpt_t_min 0.906
_olex2_refinement_description
;
1.a Aromatic/amide H refined with riding coordinates:
 C3(H3), C2(H2), C9(H9), C8(H8), C6(H6), C5(H5), C4(H4), C10(H10), C12(H12),
 C11(H11), C15(H15), C16(H16), C17(H17), C18(H18), C19(H19)
1.b Idealised Me refined as rotating group:
 C21(H21A,H21B,H21C), C22(H22A,H22B,H22C), C23(H23A,H23B,H23C), C25(H25A,H25B,
 H25C), C26(H26A,H26B,H26C), C27(H27A,H27B,H27C), C28(H28A,H28B,H28C), C29(H29A,
 H29B,H29C), C30(H30A,H30B,H30C), C31(H31A,H31B,H31C), C32(H32A,H32B,H32C),
 C33(H33A,H33B,H33C)
;
_olex2_submission_special_instructions 'No special instructions were received'

loop_
_space_group_symop_operation_xyz
'x, y, z'
'-x, y+1/2, -z+1/2'
'-x, -y, -z'
'x, -y-1/2, z-1/2'

loop_
_atom_site_label
_atom_site_type_symbol
_atom_site_fract_x
_atom_site_fract_y
_atom_site_fract_z
_atom_site_U_iso_or_equiv
_atom_site_adp_type
_atom_site_occupancy
_atom_site_site_symmetry_order
_atom_site_calc_flag
_atom_site_refinement_flags_posn
_atom_site_refinement_flags_adp
_atom_site_refinement_flags_occupancy
_atom_site_disorder_assembly
_atom_site_disorder_group
Cu1 Cu 0.55845(3) 0.55106(2) 0.44432(2) 0.01650(8) Uani 1 1 d . . . . .
C1 C 0.3260(3) 0.47414(9) 0.3031(2) 0.0230(5) Uani 1 1 d . . . . .
N1 N 0.7299(2) 0.66418(7) 0.39416(16) 0.0160(4) Uani 1 1 d . . . . .
P1 P 0.48747(7) 0.47006(2) 0.39142(5) 0.02099(15) Uani 1 1 d . . . . .
Si1 Si 0.60117(6) 0.62163(2) 0.36179(5) 0.01380(13) Uani 1 1 d . . . . .
Si3 Si 0.85608(7) 0.64465(3) 0.49924(6) 0.01691(14) Uani 1 1 d . . . . .
C3 C 0.1711(3) 0.46152(12) 0.1379(3) 0.0337(7) Uani 1 1 d . . . . .
H3 H 0.154271 0.450684 0.067275 0.040 Uiso 1 1 calc R . . . .
N3 N 0.4428(2) 0.65469(8) 0.32086(16) 0.0163(4) Uani 1 1 d . . . . .
Si2 Si 0.74194(7) 0.72138(3) 0.33212(6) 0.02149(16) Uani 1 1 d . . . . .
C2 C 0.2971(3) 0.45920(10) 0.1979(2) 0.0268(6) Uani 1 1 d . . . . .
H2 H 0.365423 0.447266 0.167484 0.032 Uiso 1 1 calc R . . . .
N2 N 0.5448(2) 0.61891(8) 0.21687(16) 0.0171(4) Uani 1 1 d . . . . .
C9 C 0.6158(3) 0.35260(11) 0.2373(2) 0.0328(7) Uani 1 1 d . . . . .
H9 H 0.582992 0.321450 0.208570 0.039 Uiso 1 1 calc R . . . .
C8 C 0.5366(3) 0.38338(10) 0.2816(2) 0.0256(6) Uani 1 1 d . . . . .
H8 H 0.450594 0.372891 0.283377 0.031 Uiso 1 1 calc R . . . .
C7 C 0.5818(3) 0.42973(10) 0.3236(2) 0.0211(5) Uani 1 1 d . . . . .
C6 C 0.2219(3) 0.49314(10) 0.3428(2) 0.0281(6) Uani 1 1 d . . . . .
H6 H 0.238123 0.504435 0.413037 0.034 Uiso 1 1 calc R . . . .
C5 C 0.0962(3) 0.49574(11) 0.2816(3) 0.0351(7) Uani 1 1 d . . . . .
H5 H 0.027819 0.508893 0.310400 0.042 Uiso 1 1 calc R . . . .
C4 C 0.0689(3) 0.47933(12) 0.1786(3) 0.0361(7) Uani 1 1 d . . . . .
H4 H -0.017677 0.480321 0.137207 0.043 Uiso 1 1 calc R . . . .
C10 C 0.7419(3) 0.36666(13) 0.2343(3) 0.0375(7) Uani 1 1 d . . . . .
H10 H 0.795467 0.345514 0.203504 0.045 Uiso 1 1 calc R . . . .
C12 C 0.7095(3) 0.44315(12) 0.3203(2) 0.0305(6) Uani 1 1 d . . . . .
H12 H 0.742714 0.474371 0.348280 0.037 Uiso 1 1 calc R . . . .
C11 C 0.7889(3) 0.41210(14) 0.2771(3) 0.0384(8) Uani 1 1 d . . . . .
H11 H 0.875811 0.421958 0.276799 0.046 Uiso 1 1 calc R . . . .
C13 C 0.4279(2) 0.63703(9) 0.2229(2) 0.0172(5) Uani 1 1 d . . . . .
C14 C 0.3047(3) 0.63646(10) 0.1417(2) 0.0208(5) Uani 1 1 d . . . . .
C15 C 0.2214(3) 0.59577(11) 0.1330(2) 0.0276(6) Uani 1 1 d . . . . .
H15 H 0.244549 0.567648 0.177195 0.033 Uiso 1 1 calc R . . . .
C16 C 0.1040(3) 0.59651(13) 0.0593(3) 0.0392(8) Uani 1 1 d . . . . .
H16 H 0.047095 0.568616 0.052980 0.047 Uiso 1 1 calc R . . . .
C17 C 0.0688(3) 0.63729(13) -0.0051(3) 0.0387(8) Uani 1 1 d . . . . .
H17 H -0.012132 0.637492 -0.054991 0.046 Uiso 1 1 calc R . . . .
C18 C 0.1515(3) 0.67756(12) 0.0035(3) 0.0366(7) Uani 1 1 d . . . . .
H18 H 0.127726 0.705635 -0.040613 0.044 Uiso 1 1 calc R . . . .
C19 C 0.2696(3) 0.67735(11) 0.0765(2) 0.0304(6) Uani 1 1 d . . . . .
H19 H 0.326599 0.705193 0.081817 0.037 Uiso 1 1 calc R . . . .
C20 C 0.5864(3) 0.59065(11) 0.1336(2) 0.0253(6) Uani 1 1 d . . . . .
C21 C 0.5468(5) 0.61696(16) 0.0282(3) 0.0556(12) Uani 1 1 d . . . . .
H21A H 0.451160 0.618492 0.006941 0.083 Uiso 1 1 calc GR . . . .
H21B H 0.581110 0.598453 -0.024254 0.083 Uiso 1 1 calc GR . . . .
H21C H 0.582541 0.650826 0.034194 0.083 Uiso 1 1 calc GR . . . .
C22 C 0.7344(3) 0.58606(18) 0.1672(3) 0.0550(12) Uani 1 1 d . . . . .
H22A H 0.773849 0.619304 0.171575 0.083 Uiso 1 1 calc GR . . . .
H22B H 0.766937 0.566032 0.115931 0.083 Uiso 1 1 calc GR . . . .
H22C H 0.757749 0.569891 0.235736 0.083 Uiso 1 1 calc GR . . . .
C23 C 0.5272(4) 0.53848(12) 0.1249(3) 0.0393(8) Uani 1 1 d . . . . .
H23A H 0.539268 0.523765 0.194692 0.059 Uiso 1 1 calc GR . . . .
H23B H 0.570618 0.517647 0.081469 0.059 Uiso 1 1 calc GR . . . .
H23C H 0.433544 0.540522 0.092897 0.059 Uiso 1 1 calc GR . . . .
C24 C 0.3442(2) 0.67091(10) 0.3789(2) 0.0204(5) Uani 1 1 d . . . . .
C25 C 0.4229(3) 0.69304(13) 0.4806(3) 0.0340(7) Uani 1 1 d . . . . .
H25A H 0.485434 0.668243 0.516714 0.051 Uiso 1 1 calc GR . . . .
H25B H 0.363504 0.702583 0.525286 0.051 Uiso 1 1 calc GR . . . .
H25C H 0.470361 0.722507 0.464992 0.051 Uiso 1 1 calc GR . . . .
C26 C 0.2657(3) 0.62633(11) 0.4039(3) 0.0332(7) Uani 1 1 d . . . . .
H26A H 0.212013 0.612934 0.339011 0.050 Uiso 1 1 calc GR . . . .
H26B H 0.208966 0.636982 0.449983 0.050 Uiso 1 1 calc GR . . . .
H26C H 0.325823 0.600504 0.438866 0.050 Uiso 1 1 calc GR . . . .
C27 C 0.2536(3) 0.71084(12) 0.3192(3) 0.0327(7) Uani 1 1 d . . . . .
H27A H 0.306071 0.737070 0.296468 0.049 Uiso 1 1 calc GR . . . .
H27B H 0.200941 0.725241 0.364871 0.049 Uiso 1 1 calc GR . . . .
H27C H 0.195740 0.695819 0.258017 0.049 Uiso 1 1 calc GR . . . .
C28 C 0.8861(3) 0.72178(14) 0.2693(3) 0.0396(8) Uani 1 1 d . . . . .
H28A H 0.946427 0.694971 0.298932 0.059 Uiso 1 1 calc GR . . . .
H28B H 0.931176 0.753898 0.282240 0.059 Uiso 1 1 calc GR . . . .
H28C H 0.856038 0.716667 0.193867 0.059 Uiso 1 1 calc GR . . . .
C29 C 0.7529(4) 0.77415(12) 0.4269(3) 0.0456(9) Uani 1 1 d . . . . .
H29A H 0.681463 0.771597 0.463672 0.068 Uiso 1 1 calc GR . . . .
H29B H 0.746155 0.805846 0.389008 0.068 Uiso 1 1 calc GR . . . .
H29C H 0.836960 0.772645 0.477509 0.068 Uiso 1 1 calc GR . . . .
C30 C 0.5985(3) 0.73739(11) 0.2240(3) 0.0320(7) Uani 1 1 d . . . . .
H30A H 0.591028 0.712834 0.167777 0.048 Uiso 1 1 calc GR . . . .
H30B H 0.611188 0.770608 0.196908 0.048 Uiso 1 1 calc GR . . . .
H30C H 0.518472 0.737106 0.250867 0.048 Uiso 1 1 calc GR . . . .
C31 C 0.9972(3) 0.68934(11) 0.5305(2) 0.0275(6) Uani 1 1 d . . . . .
H31A H 1.028969 0.696189 0.467129 0.041 Uiso 1 1 calc GR . . . .
H31B H 1.067879 0.674651 0.583558 0.041 Uiso 1 1 calc GR . . . .
H31C H 0.968461 0.720490 0.557263 0.041 Uiso 1 1 calc GR . . . .
C32 C 0.7948(3) 0.63986(11) 0.6213(2) 0.0247(6) Uani 1 1 d . . . . .
H32A H 0.767368 0.672840 0.640262 0.037 Uiso 1 1 calc GR . . . .
H32B H 0.864607 0.627202 0.677780 0.037 Uiso 1 1 calc GR . . . .
H32C H 0.720114 0.617008 0.610272 0.037 Uiso 1 1 calc GR . . . .
C33 C 0.9230(3) 0.58396(11) 0.4658(2) 0.0274(6) Uani 1 1 d . . . . .
H33A H 0.853115 0.559003 0.452560 0.041 Uiso 1 1 calc GR . . . .
H33B H 0.992846 0.573007 0.524130 0.041 Uiso 1 1 calc GR . . . .
H33C H 0.958350 0.587983 0.403140 0.041 Uiso 1 1 calc GR . . . .

loop_
_atom_site_aniso_label
_atom_site_aniso_U_11
_atom_site_aniso_U_22
_atom_site_aniso_U_33
_atom_site_aniso_U_23
_atom_site_aniso_U_13
_atom_site_aniso_U_12
Cu1 0.01885(15) 0.01542(14) 0.01499(15) -0.00007(11) 0.00325(11) -0.00379(11)
C1 0.0307(14) 0.0150(11) 0.0256(14) -0.0018(10) 0.0114(11) -0.0058(10)
N1 0.0149(10) 0.0157(9) 0.0174(10) -0.0008(8) 0.0036(8) -0.0028(7)
P1 0.0342(4) 0.0163(3) 0.0147(3) -0.0041(2) 0.0101(3) -0.0075(3)
Si1 0.0148(3) 0.0146(3) 0.0128(3) -0.0013(2) 0.0049(2) -0.0024(2)
Si3 0.0152(3) 0.0175(3) 0.0185(3) -0.0014(3) 0.0049(3) -0.0014(2)
C3 0.0337(16) 0.0335(16) 0.0319(16) -0.0068(13) 0.0031(13) -0.0074(13)
N3 0.0144(10) 0.0179(10) 0.0176(10) -0.0030(8) 0.0054(8) -0.0023(8)
Si2 0.0174(3) 0.0184(3) 0.0287(4) 0.0051(3) 0.0053(3) -0.0038(3)
C2 0.0324(15) 0.0246(13) 0.0252(14) -0.0055(11) 0.0103(12) -0.0051(11)
N2 0.0199(10) 0.0179(10) 0.0145(10) -0.0009(8) 0.0061(8) -0.0011(8)
C9 0.0448(18) 0.0268(14) 0.0289(16) -0.0045(12) 0.0127(14) 0.0034(13)
C8 0.0320(15) 0.0229(13) 0.0248(14) -0.0042(10) 0.0121(12) -0.0041(11)
C7 0.0295(14) 0.0205(12) 0.0139(12) 0.0000(9) 0.0060(10) -0.0029(10)
C6 0.0403(17) 0.0185(12) 0.0291(15) -0.0019(11) 0.0154(13) -0.0010(11)
C5 0.0345(16) 0.0228(14) 0.052(2) 0.0009(13) 0.0184(15) 0.0008(12)
C4 0.0305(16) 0.0304(15) 0.0453(19) 0.0013(14) 0.0039(14) -0.0054(12)
C10 0.0400(18) 0.0432(18) 0.0329(17) 0.0008(14) 0.0160(14) 0.0147(15)
C12 0.0293(15) 0.0304(15) 0.0312(16) 0.0008(12) 0.0054(12) -0.0055(12)
C11 0.0236(15) 0.051(2) 0.0416(19) 0.0057(15) 0.0086(14) 0.0018(14)
C13 0.0182(12) 0.0152(11) 0.0184(12) 0.0012(9) 0.0046(9) -0.0040(9)
C14 0.0211(12) 0.0215(12) 0.0186(12) 0.0005(10) 0.0018(10) 0.0008(10)
C15 0.0259(14) 0.0233(13) 0.0280(15) 0.0044(11) -0.0061(12) -0.0034(11)
C16 0.0321(17) 0.0335(16) 0.0431(19) 0.0064(14) -0.0109(14) -0.0069(13)
C17 0.0314(17) 0.0422(18) 0.0339(18) 0.0061(14) -0.0114(14) 0.0030(14)
C18 0.0383(18) 0.0341(16) 0.0321(17) 0.0106(13) -0.0039(14) 0.0071(13)
C19 0.0345(16) 0.0257(14) 0.0285(15) 0.0073(12) 0.0016(13) -0.0024(12)
C20 0.0326(15) 0.0303(14) 0.0156(12) -0.0040(10) 0.0106(11) 0.0027(11)
C21 0.099(3) 0.054(2) 0.0227(17) 0.0083(15) 0.032(2) 0.020(2)
C22 0.0307(18) 0.091(3) 0.047(2) -0.038(2) 0.0171(16) 0.0023(19)
C23 0.053(2) 0.0326(16) 0.0326(17) -0.0149(13) 0.0093(15) 0.0022(15)
C24 0.0157(12) 0.0220(12) 0.0257(13) -0.0051(10) 0.0093(10) -0.0021(9)
C25 0.0291(15) 0.0432(18) 0.0325(17) -0.0161(14) 0.0126(13) -0.0012(13)
C26 0.0328(16) 0.0299(15) 0.0440(18) -0.0017(13) 0.0239(14) -0.0060(12)
C27 0.0254(14) 0.0317(15) 0.0439(18) 0.0023(13) 0.0142(13) 0.0085(12)
C28 0.0245(15) 0.056(2) 0.0397(19) 0.0241(16) 0.0110(14) -0.0020(14)
C29 0.057(2) 0.0213(15) 0.057(2) -0.0064(15) 0.0092(19) -0.0074(15)
C30 0.0232(14) 0.0256(14) 0.0444(18) 0.0157(13) 0.0014(13) -0.0033(11)
C31 0.0197(13) 0.0314(15) 0.0308(15) -0.0007(12) 0.0040(11) -0.0074(11)
C32 0.0279(14) 0.0265(13) 0.0207(13) -0.0023(10) 0.0076(11) -0.0035(11)
C33 0.0250(14) 0.0259(14) 0.0303(15) -0.0031(11) 0.0042(12) 0.0064(11)

loop_
_atom_type_symbol
_atom_type_description
_atom_type_scat_dispersion_real
_atom_type_scat_dispersion_imag
_atom_type_scat_source
C C 0.0033 0.0016 'International Tables Vol C Tables 4.2.6.8 and 6.1.1.4'
H H 0.0000 0.0000 'International Tables Vol C Tables 4.2.6.8 and 6.1.1.4'
Cu Cu 0.3201 1.2651 'International Tables Vol C Tables 4.2.6.8 and 6.1.1.4'
N N 0.0061 0.0033 'International Tables Vol C Tables 4.2.6.8 and 6.1.1.4'
P P 0.1023 0.0942 'International Tables Vol C Tables 4.2.6.8 and 6.1.1.4'
Si Si 0.0817 0.0704 'International Tables Vol C Tables 4.2.6.8 and 6.1.1.4'

loop_
_geom_angle_atom_site_label_1
_geom_angle_atom_site_label_2
_geom_angle_atom_site_label_3
_geom_angle
_geom_angle_site_symmetry_1
_geom_angle_site_symmetry_3
_geom_angle_publ_flag
P1 Cu1 P1 86.15(3) . 3_666 ?
Si1 Cu1 P1 135.37(3) . . ?
Si1 Cu1 P1 136.93(3) . 3_666 ?
C2 C1 P1 125.0(2) . . ?
C2 C1 C6 116.8(3) . . ?
C6 C1 P1 118.1(2) . . ?
Si1 N1 Si3 113.61(12) . . ?
Si1 N1 Si2 126.14(13) . . ?
Si2 N1 Si3 120.25(12) . . ?
Cu1 P1 Cu1 93.85(3) . 3_666 ?
C1 P1 Cu1 108.62(9) . . ?
C1 P1 Cu1 104.13(9) . 3_666 ?
C7 P1 Cu1 121.46(9) . . ?
C7 P1 Cu1 122.72(9) . 3_666 ?
C7 P1 C1 104.57(12) . . ?
Cu1 Si1 C13 108.77(6) . . ?
N1 Si1 Cu1 130.64(8) . . ?
N1 Si1 N3 110.60(10) . . ?
N1 Si1 N2 109.08(10) . . ?
N1 Si1 C13 120.37(10) . . ?
N3 Si1 Cu1 106.15(7) . . ?
N3 Si1 N2 70.25(9) . . ?
N3 Si1 C13 35.69(9) . . ?
N2 Si1 Cu1 113.70(7) . . ?
N2 Si1 C13 35.41(9) . . ?
N1 Si3 C31 113.50(12) . . ?
N1 Si3 C32 110.61(12) . . ?
N1 Si3 C33 109.36(12) . . ?
C32 Si3 C31 105.17(13) . . ?
C32 Si3 C33 111.26(14) . . ?
C33 Si3 C31 106.86(14) . . ?
C2 C3 H3 119.4 . . ?
C2 C3 C4 121.3(3) . . ?
C4 C3 H3 119.4 . . ?
C13 N3 Si1 90.86(15) . . ?
C13 N3 C24 130.5(2) . . ?
C24 N3 Si1 132.43(17) . . ?
N1 Si2 C28 110.89(13) . . ?
N1 Si2 C29 110.73(14) . . ?
N1 Si2 C30 115.08(12) . . ?
C29 Si2 C28 110.54(18) . . ?
C29 Si2 C30 104.51(17) . . ?
C30 Si2 C28 104.78(15) . . ?
C1 C2 H2 119.4 . . ?
C3 C2 C1 121.3(3) . . ?
C3 C2 H2 119.4 . . ?
C13 N2 Si1 90.73(16) . . ?
C13 N2 C20 131.1(2) . . ?
C20 N2 Si1 134.26(18) . . ?
C8 C9 H9 119.5 . . ?
C10 C9 H9 119.5 . . ?
C10 C9 C8 120.9(3) . . ?
C9 C8 H8 119.6 . . ?
C9 C8 C7 120.8(3) . . ?
C7 C8 H8 119.6 . . ?
C8 C7 P1 123.1(2) . . ?
C12 C7 P1 119.3(2) . . ?
C12 C7 C8 117.4(3) . . ?
C1 C6 H6 119.3 . . ?
C5 C6 C1 121.4(3) . . ?
C5 C6 H6 119.3 . . ?
C6 C5 H5 119.6 . . ?
C6 C5 C4 120.8(3) . . ?
C4 C5 H5 119.6 . . ?
C3 C4 C5 118.4(3) . . ?
C3 C4 H4 120.8 . . ?
C5 C4 H4 120.8 . . ?
C9 C10 H10 120.5 . . ?
C9 C10 C11 119.0(3) . . ?
C11 C10 H10 120.5 . . ?
C7 C12 H12 119.2 . . ?
C11 C12 C7 121.7(3) . . ?
C11 C12 H12 119.2 . . ?
C10 C11 H11 119.9 . . ?
C12 C11 C10 120.2(3) . . ?
C12 C11 H11 119.9 . . ?
N3 C13 Si1 53.45(13) . . ?
N3 C13 C14 126.1(2) . . ?
N2 C13 Si1 53.86(13) . . ?
N2 C13 N3 105.7(2) . . ?
N2 C13 C14 128.2(2) . . ?
C14 C13 Si1 167.07(18) . . ?
C15 C14 C13 120.0(2) . . ?
C15 C14 C19 119.7(3) . . ?
C19 C14 C13 120.3(2) . . ?
C14 C15 H15 120.3 . . ?
C16 C15 C14 119.4(3) . . ?
C16 C15 H15 120.3 . . ?
C15 C16 H16 119.5 . . ?
C17 C16 C15 120.9(3) . . ?
C17 C16 H16 119.5 . . ?
C16 C17 H17 120.2 . . ?
C18 C17 C16 119.6(3) . . ?
C18 C17 H17 120.2 . . ?
C17 C18 H18 119.9 . . ?
C17 C18 C19 120.3(3) . . ?
C19 C18 H18 119.9 . . ?
C14 C19 H19 119.9 . . ?
C18 C19 C14 120.2(3) . . ?
C18 C19 H19 119.9 . . ?
N2 C20 C21 111.6(2) . . ?
N2 C20 C22 106.1(2) . . ?
N2 C20 C23 110.2(2) . . ?
C22 C20 C21 110.8(3) . . ?
C22 C20 C23 108.6(3) . . ?
C23 C20 C21 109.4(3) . . ?
C20 C21 H21A 109.5 . . ?
C20 C21 H21B 109.5 . . ?
C20 C21 H21C 109.5 . . ?
H21A C21 H21B 109.5 . . ?
H21A C21 H21C 109.5 . . ?
H21B C21 H21C 109.5 . . ?
C20 C22 H22A 109.5 . . ?
C20 C22 H22B 109.5 . . ?
C20 C22 H22C 109.5 . . ?
H22A C22 H22B 109.5 . . ?
H22A C22 H22C 109.5 . . ?
H22B C22 H22C 109.5 . . ?
C20 C23 H23A 109.5 . . ?
C20 C23 H23B 109.5 . . ?
C20 C23 H23C 109.5 . . ?
H23A C23 H23B 109.5 . . ?
H23A C23 H23C 109.5 . . ?
H23B C23 H23C 109.5 . . ?
N3 C24 C25 105.1(2) . . ?
N3 C24 C26 110.6(2) . . ?
N3 C24 C27 111.6(2) . . ?
C25 C24 C26 109.3(3) . . ?
C25 C24 C27 109.3(2) . . ?
C27 C24 C26 110.9(2) . . ?
C24 C25 H25A 109.5 . . ?
C24 C25 H25B 109.5 . . ?
C24 C25 H25C 109.5 . . ?
H25A C25 H25B 109.5 . . ?
H25A C25 H25C 109.5 . . ?
H25B C25 H25C 109.5 . . ?
C24 C26 H26A 109.5 . . ?
C24 C26 H26B 109.5 . . ?
C24 C26 H26C 109.5 . . ?
H26A C26 H26B 109.5 . . ?
H26A C26 H26C 109.5 . . ?
H26B C26 H26C 109.5 . . ?
C24 C27 H27A 109.5 . . ?
C24 C27 H27B 109.5 . . ?
C24 C27 H27C 109.5 . . ?
H27A C27 H27B 109.5 . . ?
H27A C27 H27C 109.5 . . ?
H27B C27 H27C 109.5 . . ?
Si2 C28 H28A 109.5 . . ?
Si2 C28 H28B 109.5 . . ?
Si2 C28 H28C 109.5 . . ?
H28A C28 H28B 109.5 . . ?
H28A C28 H28C 109.5 . . ?
H28B C28 H28C 109.5 . . ?
Si2 C29 H29A 109.5 . . ?
Si2 C29 H29B 109.5 . . ?
Si2 C29 H29C 109.5 . . ?
H29A C29 H29B 109.5 . . ?
H29A C29 H29C 109.5 . . ?
H29B C29 H29C 109.5 . . ?
Si2 C30 H30A 109.5 . . ?
Si2 C30 H30B 109.5 . . ?
Si2 C30 H30C 109.5 . . ?
H30A C30 H30B 109.5 . . ?
H30A C30 H30C 109.5 . . ?
H30B C30 H30C 109.5 . . ?
Si3 C31 H31A 109.5 . . ?
Si3 C31 H31B 109.5 . . ?
Si3 C31 H31C 109.5 . . ?
H31A C31 H31B 109.5 . . ?
H31A C31 H31C 109.5 . . ?
H31B C31 H31C 109.5 . . ?
Si3 C32 H32A 109.5 . . ?
Si3 C32 H32B 109.5 . . ?
Si3 C32 H32C 109.5 . . ?
H32A C32 H32B 109.5 . . ?
H32A C32 H32C 109.5 . . ?
H32B C32 H32C 109.5 . . ?
Si3 C33 H33A 109.5 . . ?
Si3 C33 H33B 109.5 . . ?
Si3 C33 H33C 109.5 . . ?
H33A C33 H33B 109.5 . . ?
H33A C33 H33C 109.5 . . ?
H33B C33 H33C 109.5 . . ?

loop_
_geom_bond_atom_site_label_1
_geom_bond_atom_site_label_2
_geom_bond_distance
_geom_bond_site_symmetry_2
_geom_bond_publ_flag
Cu1 P1 2.3799(8) 3_666 ?
Cu1 P1 2.3530(8) . ?
Cu1 Si1 2.2758(8) . ?
C1 P1 1.831(3) . ?
C1 C2 1.405(4) . ?
C1 C6 1.406(4) . ?
N1 Si1 1.748(2) . ?
N1 Si3 1.766(2) . ?
N1 Si2 1.756(2) . ?
P1 C7 1.826(3) . ?
Si1 N3 1.855(2) . ?
Si1 N2 1.864(2) . ?
Si1 C13 2.308(3) . ?
Si3 C31 1.879(3) . ?
Si3 C32 1.859(3) . ?
Si3 C33 1.865(3) . ?
C3 H3 0.9500 . ?
C3 C2 1.381(4) . ?
C3 C4 1.384(5) . ?
N3 C13 1.347(3) . ?
N3 C24 1.479(3) . ?
Si2 C28 1.876(3) . ?
Si2 C29 1.872(4) . ?
Si2 C30 1.875(3) . ?
C2 H2 0.9500 . ?
N2 C13 1.338(3) . ?
N2 C20 1.474(3) . ?
C9 H9 0.9500 . ?
C9 C8 1.387(4) . ?
C9 C10 1.384(5) . ?
C8 H8 0.9500 . ?
C8 C7 1.401(4) . ?
C7 C12 1.396(4) . ?
C6 H6 0.9500 . ?
C6 C5 1.385(5) . ?
C5 H5 0.9500 . ?
C5 C4 1.390(5) . ?
C4 H4 0.9500 . ?
C10 H10 0.9500 . ?
C10 C11 1.387(5) . ?
C12 H12 0.9500 . ?
C12 C11 1.385(5) . ?
C11 H11 0.9500 . ?
C13 C14 1.481(4) . ?
C14 C15 1.388(4) . ?
C14 C19 1.391(4) . ?
C15 H15 0.9500 . ?
C15 C16 1.387(4) . ?
C16 H16 0.9500 . ?
C16 C17 1.383(5) . ?
C17 H17 0.9500 . ?
C17 C18 1.375(5) . ?
C18 H18 0.9500 . ?
C18 C19 1.387(4) . ?
C19 H19 0.9500 . ?
C20 C21 1.528(4) . ?
C20 C22 1.521(5) . ?
C20 C23 1.527(4) . ?
C21 H21A 0.9800 . ?
C21 H21B 0.9800 . ?
C21 H21C 0.9800 . ?
C22 H22A 0.9800 . ?
C22 H22B 0.9800 . ?
C22 H22C 0.9800 . ?
C23 H23A 0.9800 . ?
C23 H23B 0.9800 . ?
C23 H23C 0.9800 . ?
C24 C25 1.525(4) . ?
C24 C26 1.529(4) . ?
C24 C27 1.529(4) . ?
C25 H25A 0.9800 . ?
C25 H25B 0.9800 . ?
C25 H25C 0.9800 . ?
C26 H26A 0.9800 . ?
C26 H26B 0.9800 . ?
C26 H26C 0.9800 . ?
C27 H27A 0.9800 . ?
C27 H27B 0.9800 . ?
C27 H27C 0.9800 . ?
C28 H28A 0.9800 . ?
C28 H28B 0.9800 . ?
C28 H28C 0.9800 . ?
C29 H29A 0.9800 . ?
C29 H29B 0.9800 . ?
C29 H29C 0.9800 . ?
C30 H30A 0.9800 . ?
C30 H30B 0.9800 . ?
C30 H30C 0.9800 . ?
C31 H31A 0.9800 . ?
C31 H31B 0.9800 . ?
C31 H31C 0.9800 . ?
C32 H32A 0.9800 . ?
C32 H32B 0.9800 . ?
C32 H32C 0.9800 . ?
C33 H33A 0.9800 . ?
C33 H33B 0.9800 . ?
C33 H33C 0.9800 . ?
